data_2311160
loop_
_publ_author_name
'Akkurt, Mehmet'
'Zopun, Muhammet'
'Capan, G\"ultaze'
'B\"uy\"ukg\"ung\"or, Orhan'

_publ_section_title
;
 5-Chloro-N'-cyclo-hexyl-idene-3-methyl-1H-indole-2-carbohydrazide.
;
_journal_coeditor_code SJ5335
_journal_issue 'Pt 7'
_journal_name_full 'Acta crystallographica. Section E, Structure reports online'
_journal_page_first o1137
_journal_paper_doi 10.1107/S1600536813016899
_journal_volume 69
_journal_year 2013
_chemical_formula_iupac 'C16 H18 Cl N3 O'
_chemical_formula_moiety 'C16 H18 Cl N3 O'
_chemical_formula_sum 'C16 H18 Cl N3 O'
_chemical_formula_weight 303.78
_chemical_name_systematic
;
5-Chloro-<i>N</i>'-cyclohexylidene-3-methyl-1<i>H</i>-indole-2-carbohydrazide
;
_space_group_IT_number 2
_space_group_name_Hall '-P 1'
_space_group_name_H-M_alt 'P -1'
_symmetry_cell_setting triclinic
_symmetry_space_group_name_Hall '-P 1'
_symmetry_space_group_name_H-M 'P -1'
_atom_sites_solution_hydrogens geom
_atom_sites_solution_primary direct
_atom_sites_solution_secondary difmap
_cell_angle_alpha 102.229(7)
_cell_angle_beta 95.732(8)
_cell_angle_gamma 92.332(7)
_cell_formula_units_Z 2
_cell_length_a 5.2727(5)
_cell_length_b 9.7977(9)
_cell_length_c 15.2380(15)
_cell_measurement_reflns_used 9705
_cell_measurement_temperature 296(2)
_cell_measurement_theta_max 27.99
_cell_measurement_theta_min 2.13
_cell_volume 763.94(13)
_computing_cell_refinement 'X-AREA (Stoe & Cie, 2002)'
_computing_data_collection 'X-AREA (Stoe & Cie, 2002)'
_computing_data_reduction 'X-RED32 (Stoe & Cie, 2002)'
_computing_molecular_graphics 'ORTEP-3 for Windows (Farrugia, 2012)'
_computing_publication_material 'WinGX (Farrugia, 2012)'
_computing_structure_refinement 'SHELXL97 (Sheldrick, 2008)'
_computing_structure_solution 'SHELXS97 (Sheldrick, 2008)'
_diffrn_ambient_temperature 296(2)
_diffrn_detector_area_resol_mean 6.67
_diffrn_measured_fraction_theta_full 0.971
_diffrn_measured_fraction_theta_max 0.971
_diffrn_measurement_device '2-circle goniometer'
_diffrn_measurement_device_type 'Stoe IPDS 2'
_diffrn_measurement_method '\w scans'
_diffrn_radiation_monochromator 'plane graphite'
_diffrn_radiation_type 'Mo K\a'
_diffrn_radiation_wavelength 0.71073
_diffrn_reflns_av_R_equivalents 0.0652
_diffrn_reflns_av_sigmaI/netI 0.0639
_diffrn_reflns_limit_h_max 6
_diffrn_reflns_limit_h_min -6
_diffrn_reflns_limit_k_max 12
_diffrn_reflns_limit_k_min -12
_diffrn_reflns_limit_l_max 18
_diffrn_reflns_limit_l_min -18
_diffrn_reflns_number 7177
_diffrn_reflns_reduction_process
;
;
_diffrn_reflns_theta_full 26.00
_diffrn_reflns_theta_max 26.00
_diffrn_reflns_theta_min 2.13
_exptl_absorpt_coefficient_mu 0.253
_exptl_absorpt_correction_T_max 0.995
_exptl_absorpt_correction_T_min 0.831
_exptl_absorpt_correction_type integration
_exptl_absorpt_process_details '(X-RED32; Stoe & Cie, 2002)'
_exptl_crystal_colour colourless
_exptl_crystal_density_diffrn 1.321
_exptl_crystal_density_method 'Not Measured'
_exptl_crystal_description plate
_exptl_crystal_F_000 320
_exptl_crystal_size_max 0.760
_exptl_crystal_size_mid 0.360
_exptl_crystal_size_min 0.020
_refine_diff_density_max 0.151
_refine_diff_density_min -0.164
_refine_ls_extinction_method none
_refine_ls_goodness_of_fit_ref 1.012
_refine_ls_hydrogen_treatment mixed
_refine_ls_matrix_type full
_refine_ls_number_parameters 195
_refine_ls_number_reflns 2929
_refine_ls_number_restraints 0
_refine_ls_restrained_S_all 1.012
_refine_ls_R_factor_all 0.1025
_refine_ls_R_factor_gt 0.0527
_refine_ls_shift/su_max 0.000
_refine_ls_shift/su_mean 0.000
_refine_ls_structure_factor_coef Fsqd
_refine_ls_weighting_details 'calc w=1/[\s^2^(Fo^2^)+(0.0554P)^2^] where P=(Fo^2^+2Fc^2^)/3'
_refine_ls_weighting_scheme calc
_refine_ls_wR_factor_gt 0.1105
_refine_ls_wR_factor_ref 0.1289
_reflns_number_gt 1684
_reflns_number_total 2929
_reflns_threshold_expression I>2\s(I)
_cod_data_source_file sj5335sup1.cif
_cod_data_source_block I
_cod_database_code 2311160

loop_
_symmetry_equiv_pos_site_id
_symmetry_equiv_pos_as_xyz
1 x,y,z
2 -x,-y,-z

loop_
_atom_site_aniso_label
_atom_site_aniso_U_11
_atom_site_aniso_U_22
_atom_site_aniso_U_33
_atom_site_aniso_U_12
_atom_site_aniso_U_13
_atom_site_aniso_U_23
Cl1 0.1362(8) 0.1232(8) 0.0844(7) -0.0039(6) 0.0217(6) 0.0607(6)
O1 0.0767(12) 0.0851(14) 0.0498(11) -0.0264(11) -0.0034(9) 0.0179(10)
N1 0.0662(13) 0.0625(14) 0.0445(12) -0.0171(11) -0.0010(10) 0.0109(10)
N2 0.0590(13) 0.0774(16) 0.0448(13) -0.0043(12) 0.0028(11) 0.0210(11)
N3 0.0722(14) 0.0709(15) 0.0491(13) -0.0018(12) 0.0054(12) 0.0236(12)
C1 0.0654(15) 0.0521(15) 0.0427(14) 0.0010(13) 0.0064(12) 0.0080(12)
C2 0.0775(17) 0.0694(18) 0.0455(15) -0.0025(15) -0.0039(14) 0.0102(13)
C3 0.090(2) 0.077(2) 0.0444(15) 0.0084(17) 0.0005(15) 0.0155(14)
C4 0.0879(19) 0.0721(19) 0.0551(18) 0.0077(16) 0.0153(16) 0.0274(15)
C5 0.0675(16) 0.0657(17) 0.0633(18) -0.0028(14) 0.0096(14) 0.0193(14)
C6 0.0536(13) 0.0520(15) 0.0471(14) 0.0049(12) 0.0050(11) 0.0116(12)
C7 0.0511(13) 0.0536(15) 0.0463(14) 0.0012(12) 0.0006(11) 0.0079(12)
C8 0.0570(14) 0.0540(15) 0.0407(14) 0.0021(13) 0.0014(11) 0.0086(12)
C9 0.0648(16) 0.078(2) 0.0613(17) -0.0071(15) -0.0059(14) 0.0197(15)
C10 0.0659(16) 0.0502(15) 0.0431(14) -0.0023(13) 0.0016(13) 0.0054(12)
C11 0.0635(15) 0.0719(18) 0.0463(15) 0.0060(14) 0.0073(13) 0.0177(13)
C12 0.0652(17) 0.143(3) 0.0556(18) -0.0114(19) 0.0048(14) 0.0348(19)
C13 0.112(3) 0.122(3) 0.065(2) -0.040(2) -0.0189(19) 0.045(2)
C14 0.099(2) 0.112(3) 0.0530(18) -0.013(2) -0.0066(17) 0.0313(18)
C15 0.092(2) 0.116(3) 0.0491(17) 0.000(2) 0.0086(16) 0.0325(18)
C16 0.097(2) 0.092(2) 0.0633(19) -0.0084(19) -0.0014(17) 0.0386(18)

loop_
_atom_site_type_symbol
_atom_site_label
_atom_site_fract_x
_atom_site_fract_y
_atom_site_fract_z
_atom_site_U_iso_or_equiv
_atom_site_thermal_displace_type
_atom_site_calc_flag
_atom_site_refinement_flags
_atom_site_occupancy
Cl Cl1 0.5891(2) 0.46594(11) 0.20802(7) 0.1086(4) Uani d . 1.000
O O1 0.1519(4) 0.0786(2) 0.61618(12) 0.0717(7) Uani d . 1.000
N N1 0.2262(4) 0.1409(2) 0.45351(13) 0.0589(8) Uani d . 1.000
N N2 0.5585(5) 0.1489(3) 0.67430(15) 0.0597(8) Uani d . 1.000
N N3 0.5305(4) 0.1037(2) 0.75354(15) 0.0628(8) Uani d . 1.000
C C1 0.2826(5) 0.2059(3) 0.38687(17) 0.0538(8) Uani d . 1.000
C C2 0.1513(6) 0.1988(3) 0.30110(18) 0.0654(10) Uani d . 1.000
C C3 0.2502(6) 0.2795(3) 0.24870(19) 0.0705(11) Uani d . 1.000
C C4 0.4744(6) 0.3636(3) 0.27889(19) 0.0691(11) Uani d . 1.000
C C5 0.6043(5) 0.3719(3) 0.3623(2) 0.0648(10) Uani d . 1.000
C C6 0.5060(4) 0.2920(3) 0.41855(17) 0.0508(8) Uani d . 1.000
C C7 0.5838(4) 0.2775(3) 0.50912(16) 0.0512(8) Uani d . 1.000
C C8 0.4070(5) 0.1827(3) 0.52722(16) 0.0511(8) Uani d . 1.000
C C9 0.8061(5) 0.3606(3) 0.5689(2) 0.0686(10) Uani d . 1.000
C C10 0.3624(5) 0.1311(3) 0.60883(17) 0.0543(9) Uani d . 1.000
C C11 0.7122(5) 0.1360(3) 0.81721(18) 0.0597(9) Uani d . 1.000
C C12 0.9530(6) 0.2231(4) 0.8204(2) 0.0866(13) Uani d . 1.000
C C13 1.0168(7) 0.3247(4) 0.9086(2) 0.0993(16) Uani d . 1.000
C C14 1.0052(7) 0.2603(4) 0.9900(2) 0.0876(13) Uani d . 1.000
C C15 0.7463(6) 0.1875(4) 0.9862(2) 0.0837(13) Uani d . 1.000
C C16 0.6818(6) 0.0800(4) 0.9003(2) 0.0820(11) Uani d . 1.000
H H1 0.09730 0.08260 0.45020 0.0710 Uiso c R 1.000
H H2 0.00300 0.14140 0.28090 0.0790 Uiso c R 1.000
H H2A 0.701(5) 0.174(3) 0.6650(17) 0.054(8) Uiso d . 1.000
H H3 0.16670 0.27840 0.19180 0.0850 Uiso c R 1.000
H H5 0.75350 0.42900 0.38110 0.0780 Uiso c R 1.000
H H9A 0.85040 0.44140 0.54590 0.1030 Uiso c R 1.000
H H9B 0.94970 0.30360 0.56980 0.1030 Uiso c R 1.000
H H9C 0.76010 0.39010 0.62910 0.1030 Uiso c R 1.000
H H12A 0.93570 0.27410 0.77230 0.1040 Uiso c R 1.000
H H12B 1.09240 0.16220 0.80990 0.1040 Uiso c R 1.000
H H13A 0.89910 0.39870 0.91220 0.1190 Uiso c R 1.000
H H13B 1.18740 0.36690 0.91050 0.1190 Uiso c R 1.000
H H14A 1.13590 0.19360 0.99100 0.1050 Uiso c R 1.000
H H14B 1.03740 0.33270 1.04480 0.1050 Uiso c R 1.000
H H15A 0.74350 0.14270 1.03710 0.1010 Uiso c R 1.000
H H15B 0.61810 0.25620 0.99110 0.1010 Uiso c R 1.000
H H16A 0.50660 0.04370 0.89750 0.0980 Uiso c R 1.000
H H16B 0.79110 0.00290 0.90090 0.0980 Uiso c R 1.000

loop_
_atom_type_symbol
_atom_type_description
_atom_type_scat_dispersion_real
_atom_type_scat_dispersion_imag
_atom_type_scat_source
C C 0.0033 0.0016 ' International Tables Vol C Tables 4.2.6.8 and 6.1.1.4'
H H 0.0000 0.0000 ' International Tables Vol C Tables 4.2.6.8 and 6.1.1.4'
Cl Cl 0.1484 0.1585 ' International Tables Vol C Tables 4.2.6.8 and 6.1.1.4'
N N 0.0061 0.0033 ' International Tables Vol C Tables 4.2.6.8 and 6.1.1.4'
O O 0.0106 0.0060 ' International Tables Vol C Tables 4.2.6.8 and 6.1.1.4'

loop_
_exptl_crystal_face_index_h
_exptl_crystal_face_index_k
_exptl_crystal_face_index_l
_exptl_crystal_face_perp_dist
0 0 -1 0.0100
0 0 1 0.0100
0 -4 1 0.1670
0 5 -1 0.1430
-2 1 -1 0.4010
7 -1 0 0.3760
-2 5 -5 0.2360

loop_
_geom_angle_atom_site_label_1
_geom_angle_atom_site_label_2
_geom_angle_atom_site_label_3
_geom_angle
_geom_angle_publ_flag
C1 N1 C8 109.6(2) no
N3 N2 C10 120.0(2) no
N2 N3 C11 117.5(2) no
C8 N1 H1 125.00 no
C1 N1 H1 125.00 no
N3 N2 H2A 118.7(18) no
C10 N2 H2A 120.5(18) no
N1 C1 C6 107.7(2) no
C2 C1 C6 122.3(3) no
N1 C1 C2 130.0(3) no
C1 C2 C3 117.2(3) no
C2 C3 C4 121.1(3) no
Cl1 C4 C3 118.5(2) no
Cl1 C4 C5 119.0(2) no
C3 C4 C5 122.5(3) no
C4 C5 C6 118.0(3) no
C1 C6 C5 119.0(2) no
C5 C6 C7 133.4(2) no
C1 C6 C7 107.6(2) no
C6 C7 C8 105.7(2) no
C6 C7 C9 123.9(2) no
C8 C7 C9 130.3(2) no
C7 C8 C10 133.6(2) no
N1 C8 C7 109.5(2) no
N1 C8 C10 116.6(2) no
O1 C10 C8 120.5(2) no
N2 C10 C8 116.7(2) no
O1 C10 N2 122.8(3) no
N3 C11 C12 128.4(3) no
N3 C11 C16 116.3(3) no
C12 C11 C16 115.3(2) no
C11 C12 C13 112.6(3) no
C12 C13 C14 113.9(3) no
C13 C14 C15 109.9(3) no
C14 C15 C16 111.7(3) no
C11 C16 C15 113.3(3) no
C1 C2 H2 121.00 no
C3 C2 H2 121.00 no
C2 C3 H3 119.00 no
C4 C3 H3 120.00 no
C4 C5 H5 121.00 no
C6 C5 H5 121.00 no
C7 C9 H9A 109.00 no
C7 C9 H9B 109.00 no
C7 C9 H9C 109.00 no
H9A C9 H9B 109.00 no
H9A C9 H9C 109.00 no
H9B C9 H9C 110.00 no
C11 C12 H12A 109.00 no
C11 C12 H12B 109.00 no
C13 C12 H12A 109.00 no
C13 C12 H12B 109.00 no
H12A C12 H12B 108.00 no
C12 C13 H13A 109.00 no
C12 C13 H13B 109.00 no
C14 C13 H13A 109.00 no
C14 C13 H13B 109.00 no
H13A C13 H13B 108.00 no
C13 C14 H14A 110.00 no
C13 C14 H14B 110.00 no
C15 C14 H14A 110.00 no
C15 C14 H14B 110.00 no
H14A C14 H14B 108.00 no
C14 C15 H15A 109.00 no
C14 C15 H15B 109.00 no
C16 C15 H15A 109.00 no
C16 C15 H15B 109.00 no
H15A C15 H15B 108.00 no
C11 C16 H16A 109.00 no
C11 C16 H16B 109.00 no
C15 C16 H16A 109.00 no
C15 C16 H16B 109.00 no
H16A C16 H16B 108.00 no

loop_
_geom_bond_atom_site_label_1
_geom_bond_atom_site_label_2
_geom_bond_distance
_geom_bond_publ_flag
Cl1 C4 1.754(3) no
O1 C10 1.230(3) no
N1 C1 1.358(3) no
N1 C8 1.378(3) no
N2 N3 1.390(3) no
N2 C10 1.342(4) no
N3 C11 1.272(3) no
N1 H1 0.8600 no
N2 H2A 0.82(3) no
C1 C2 1.403(4) no
C1 C6 1.402(4) no
C2 C3 1.361(4) no
C3 C4 1.393(4) no
C4 C5 1.367(4) no
C5 C6 1.399(4) no
C6 C7 1.438(4) no
C7 C9 1.504(4) no
C7 C8 1.377(4) no
C8 C10 1.474(4) no
C11 C16 1.503(4) no
C11 C12 1.492(4) no
C12 C13 1.492(5) no
C13 C14 1.511(5) no
C14 C15 1.504(5) no
C15 C16 1.495(5) no
C2 H2 0.9300 no
C3 H3 0.9300 no
C5 H5 0.9300 no
C9 H9A 0.9600 no
C9 H9B 0.9600 no
C9 H9C 0.9600 no
C12 H12A 0.9700 no
C12 H12B 0.9700 no
C13 H13A 0.9700 no
C13 H13B 0.9700 no
C14 H14A 0.9700 no
C14 H14B 0.9700 no
C15 H15A 0.9700 no
C15 H15B 0.9700 no
C16 H16A 0.9700 no
C16 H16B 0.9700 no

loop_
_geom_hbond_atom_site_label_D
_geom_hbond_atom_site_label_H
_geom_hbond_atom_site_label_A
_geom_hbond_site_symmetry_A
_geom_hbond_distance_DH
_geom_hbond_distance_HA
_geom_hbond_distance_DA
_geom_hbond_angle_DHA
_geom_hbond_publ_flag
N1 H1 O1 2_556 0.86 2.03 2.826(3) 153 yes
C12 H12A N2 . 0.97 2.47 2.842(4) 102 no
C12 H12B N3 1_655 0.97 2.59 3.476(4) 152 yes

loop_
_geom_torsion_atom_site_label_1
_geom_torsion_atom_site_label_2
_geom_torsion_atom_site_label_3
_geom_torsion_atom_site_label_4
_geom_torsion
_geom_torsion_publ_flag
C1 N1 C8 C10 174.9(2) no
C8 N1 C1 C2 -178.3(3) no
C8 N1 C1 C6 0.0(3) no
C1 N1 C8 C7 0.5(3) no
N3 N2 C10 C8 179.6(2) no
N3 N2 C10 O1 1.8(4) no
C10 N2 N3 C11 -172.8(3) no
N2 N3 C11 C16 -177.2(3) no
N2 N3 C11 C12 2.9(4) no
N1 C1 C6 C7 -0.5(3) no
C6 C1 C2 C3 0.2(4) no
N1 C1 C6 C5 -179.6(2) no
C2 C1 C6 C7 178.0(3) no
C2 C1 C6 C5 -1.1(4) no
N1 C1 C2 C3 178.2(3) no
C1 C2 C3 C4 1.0(4) no
C2 C3 C4 Cl1 -179.5(2) no
C2 C3 C4 C5 -1.1(5) no
C3 C4 C5 C6 0.1(4) no
Cl1 C4 C5 C6 178.5(2) no
C4 C5 C6 C1 1.0(4) no
C4 C5 C6 C7 -177.9(3) no
C5 C6 C7 C9 3.2(5) no
C5 C6 C7 C8 179.7(3) no
C1 C6 C7 C8 0.8(3) no
C1 C6 C7 C9 -175.7(2) no
C6 C7 C8 C10 -173.9(3) no
C9 C7 C8 C10 2.3(5) no
C9 C7 C8 N1 175.4(3) no
C6 C7 C8 N1 -0.8(3) no
N1 C8 C10 N2 167.7(3) no
C7 C8 C10 O1 158.3(3) no
C7 C8 C10 N2 -19.5(5) no
N1 C8 C10 O1 -14.4(4) no
N3 C11 C12 C13 136.1(3) no
C16 C11 C12 C13 -43.7(4) no
N3 C11 C16 C15 -134.0(3) no
C12 C11 C16 C15 45.9(4) no
C11 C12 C13 C14 49.1(4) no
C12 C13 C14 C15 -55.6(4) no
C13 C14 C15 C16 56.2(4) no
C14 C15 C16 C11 -52.0(4) no
